data_1505036
loop_
_publ_author_name
'Reithofer, Michael R.'
'Valiahdi, Seied M.'
'Jakupec, Michael A.'
'Arion, Vladimir B.'
'Egger, Alexander'
'Galanski, Markus'
'Keppler, Bernhard K.'

_publ_section_title
;
 Novel di- and tetracarboxylatoplatinum(IV) complexes. Synthesis,
 characterization, cytotoxic activity, and DNA platination.
;
_journal_issue 26
_journal_name_full 'Journal of medicinal chemistry'
_journal_page_first 6692
_journal_page_last 6699
_journal_paper_doi 10.1021/jm070897b
_journal_volume 50
_journal_year 2007
_chemical_formula_sum 'C12 H26 Cl2 N2 O9 Pt'
_chemical_formula_weight 608.34
_chemical_name_systematic
; 
(OC-6-33)-Diamminebis(3-carboxypropanoato)dichloroplatinum(IV)
diethyl ether solvate
;
_space_group_IT_number 33
_symmetry_cell_setting orthorhombic
_symmetry_space_group_name_Hall 'P 2c -2n'
_symmetry_space_group_name_H-M 'P n a 21'
_atom_sites_solution_hydrogens geom
_atom_sites_solution_primary direct
_atom_sites_solution_secondary difmap
_audit_creation_method SHELXL-97
_cell_angle_alpha 90.00
_cell_angle_beta 90.00
_cell_angle_gamma 90.00
_cell_formula_units_Z 4
_cell_length_a 23.5231(10)
_cell_length_b 10.6395(4)
_cell_length_c 8.1822(3)
_cell_measurement_temperature 100(2)
_cell_volume 2047.79(14)
_computing_structure_refinement 'SHELXL-97 (Sheldrick, 1997)'
_computing_structure_solution 'SHELXS-97 (Sheldrick, 1990)'
_diffrn_ambient_temperature 100(2)
_diffrn_measured_fraction_theta_full 0.999
_diffrn_measured_fraction_theta_max 0.999
_diffrn_radiation_monochromator graphite
_diffrn_radiation_source 'fine-focus sealed tube'
_diffrn_radiation_type MoK\a
_diffrn_radiation_wavelength 0.71073
_diffrn_reflns_av_R_equivalents 0.0565
_diffrn_reflns_av_sigmaI/netI 0.0182
_diffrn_reflns_limit_h_max 29
_diffrn_reflns_limit_h_min -29
_diffrn_reflns_limit_k_max 13
_diffrn_reflns_limit_k_min -13
_diffrn_reflns_limit_l_max 10
_diffrn_reflns_limit_l_min -10
_diffrn_reflns_number 87997
_diffrn_reflns_theta_full 26.00
_diffrn_reflns_theta_max 26.00
_diffrn_reflns_theta_min 2.58
_exptl_absorpt_coefficient_mu 7.157
_exptl_absorpt_correction_T_max 0.8701
_exptl_absorpt_correction_T_min 0.3939
_exptl_absorpt_correction_type multi-scan
_exptl_absorpt_process_details SADABS
_exptl_crystal_colour light-yellow
_exptl_crystal_density_diffrn 1.973
_exptl_crystal_density_method 'not measured'
_exptl_crystal_description plate
_exptl_crystal_F_000 1184
_exptl_crystal_size_max 0.16
_exptl_crystal_size_mid 0.14
_exptl_crystal_size_min 0.02
_refine_diff_density_max 2.139
_refine_diff_density_min -1.408
_refine_diff_density_rms 0.121
_refine_ls_abs_structure_details 'Flack H D (1983), Acta Cryst. A39, 876-881'
_refine_ls_abs_structure_Flack 0.013(8)
_refine_ls_extinction_method none
_refine_ls_goodness_of_fit_ref 1.082
_refine_ls_hydrogen_treatment constr
_refine_ls_matrix_type full
_refine_ls_number_parameters 237
_refine_ls_number_reflns 4013
_refine_ls_number_restraints 169
_refine_ls_restrained_S_all 1.061
_refine_ls_R_factor_all 0.0288
_refine_ls_R_factor_gt 0.0267
_refine_ls_shift/su_max 0.003
_refine_ls_shift/su_mean 0.000
_refine_ls_structure_factor_coef Fsqd
_refine_ls_weighting_details 'calc w=1/[\s^2^(Fo^2^)+(0.0328P)^2^+8.2842P] where P=(Fo^2^+2Fc^2^)/3'
_refine_ls_weighting_scheme calc
_refine_ls_wR_factor_gt 0.0640
_refine_ls_wR_factor_ref 0.0649
_reflns_number_gt 3843
_reflns_number_total 4013
_reflns_threshold_expression >2sigma(I)
_cod_data_source_file jm070897b-file003.cif
_cod_data_source_block MIRE121
_cod_original_sg_symbol_H-M Pna21
_cod_database_code 1505036

loop_
_symmetry_equiv_pos_as_xyz
'x, y, z'
'-x, -y, z+1/2'
'x+1/2, -y+1/2, z'
'-x+1/2, y+1/2, z+1/2'

loop_
_atom_site_label
_atom_site_type_symbol
_atom_site_fract_x
_atom_site_fract_y
_atom_site_fract_z
_atom_site_U_iso_or_equiv
_atom_site_adp_type
_atom_site_occupancy
_atom_site_symmetry_multiplicity
_atom_site_calc_flag
_atom_site_refinement_flags
Pt1 Pt 0.538049(8) 0.272665(17) 1.00015(4) 0.01649(7) Uani 1 1 d U
Cl1 Cl 0.58971(6) 0.43842(14) 0.89410(17) 0.0217(3) Uani 1 1 d U
Cl2 Cl 0.60104(7) 0.12035(15) 0.90889(19) 0.0254(3) Uani 1 1 d U
O1 O 0.50257(19) 0.2654(4) 0.7792(5) 0.0207(9) Uani 1 1 d U
O2 O 0.4146(2) 0.2230(4) 0.8668(5) 0.0242(10) Uani 1 1 d U
O3 O 0.3876(2) 0.2443(4) 0.2570(6) 0.0258(10) Uani 1 1 d U
O4 O 0.2992(2) 0.2490(6) 0.3554(7) 0.0381(13) Uani 1 1 d U
H4 H 0.2912 0.2702 0.2592 0.057 Uiso 1 1 calc R
O5 O 0.58280(19) 0.2705(4) 1.2091(5) 0.0188(9) Uani 1 1 d U
O6 O 0.5576(2) 0.4581(4) 1.3102(5) 0.0275(10) Uani 1 1 d U
O7 O 0.6457(2) -0.0173(4) 1.4159(7) 0.0337(11) Uani 1 1 d U
H7 H 0.6261 -0.0819 1.3979 0.051 Uiso 1 1 calc R
O8 O 0.55980(18) 0.0722(4) 1.4329(5) 0.0231(9) Uani 1 1 d U
O9 O 0.2503(2) 0.2775(5) 0.0775(7) 0.0377(12) Uani 1 1 d U
N1 N 0.4783(2) 0.4000(4) 1.0765(6) 0.0148(9) Uani 1 1 d U
H1A H 0.4852 0.4215 1.1823 0.022 Uiso 1 1 calc R
H1B H 0.4431 0.3653 1.0684 0.022 Uiso 1 1 calc R
H1C H 0.4801 0.4700 1.0126 0.022 Uiso 1 1 calc R
N2 N 0.4931(2) 0.1292(5) 1.1108(6) 0.0170(10) Uani 1 1 d U
H2C H 0.5048 0.1210 1.2163 0.026 Uiso 1 1 calc R
H2D H 0.4995 0.0560 1.0563 0.026 Uiso 1 1 calc R
H2E H 0.4553 0.1475 1.1086 0.026 Uiso 1 1 calc R
C1 C 0.4494(3) 0.2422(6) 0.7566(8) 0.0183(12) Uani 1 1 d U
C2 C 0.4335(3) 0.2417(6) 0.5760(8) 0.0232(13) Uani 1 1 d U
H2A H 0.4466 0.3212 0.5256 0.028 Uiso 1 1 calc R
H2B H 0.4536 0.1718 0.5211 0.028 Uiso 1 1 calc R
C3 C 0.3710(3) 0.2278(7) 0.5472(8) 0.0282(16) Uani 1 1 d U
H3A H 0.3587 0.1441 0.5866 0.034 Uiso 1 1 calc R
H3B H 0.3506 0.2921 0.6119 0.034 Uiso 1 1 calc R
C4 C 0.3549(3) 0.2412(6) 0.3714(9) 0.0245(14) Uani 1 1 d U
C5 C 0.5803(3) 0.3554(5) 1.3225(7) 0.0170(12) Uani 1 1 d U
C6 C 0.6087(3) 0.3157(6) 1.4761(7) 0.0204(13) Uani 1 1 d U
H6A H 0.5791 0.3031 1.5604 0.025 Uiso 1 1 calc R
H6B H 0.6333 0.3855 1.5135 0.025 Uiso 1 1 calc R
C7 C 0.6448(3) 0.1970(6) 1.4680(7) 0.0212(15) Uani 1 1 d U
H7A H 0.6734 0.2071 1.3803 0.025 Uiso 1 1 calc R
H7B H 0.6655 0.1876 1.5726 0.025 Uiso 1 1 calc R
C8 C 0.6117(3) 0.0798(6) 1.4366(7) 0.0213(12) Uani 1 1 d U
C9 C 0.2607(4) 0.4997(8) 0.1008(11) 0.048(2) Uani 1 1 d U
H9A H 0.2667 0.5780 0.0403 0.072 Uiso 1 1 calc R
H9B H 0.2918 0.4878 0.1792 0.072 Uiso 1 1 calc R
H9C H 0.2245 0.5040 0.1596 0.072 Uiso 1 1 calc R
C10 C 0.2595(3) 0.3897(7) -0.0183(13) 0.0441(19) Uani 1 1 d U
H10A H 0.2284 0.4007 -0.0986 0.053 Uiso 1 1 calc R
H10B H 0.2960 0.3840 -0.0782 0.053 Uiso 1 1 calc R
C11 C 0.2364(3) 0.1740(7) -0.0234(11) 0.0363(18) Uani 1 1 d U
H11A H 0.2670 0.1593 -0.1042 0.044 Uiso 1 1 calc R
H11B H 0.2006 0.1910 -0.0833 0.044 Uiso 1 1 calc R
C12 C 0.2293(4) 0.0589(8) 0.0854(10) 0.0439(19) Uani 1 1 d U
H12A H 0.2198 -0.0142 0.0178 0.066 Uiso 1 1 calc R
H12B H 0.1987 0.0740 0.1642 0.066 Uiso 1 1 calc R
H12C H 0.2648 0.0428 0.1442 0.066 Uiso 1 1 calc R

loop_
_atom_site_aniso_label
_atom_site_aniso_U_11
_atom_site_aniso_U_22
_atom_site_aniso_U_33
_atom_site_aniso_U_23
_atom_site_aniso_U_13
_atom_site_aniso_U_12
Pt1 0.02064(10) 0.01793(11) 0.01089(10) -0.0016(2) -0.00124(15) 0.00254(7)
Cl1 0.0244(7) 0.0233(7) 0.0174(7) 0.0023(6) 0.0008(6) 0.0005(6)
Cl2 0.0259(8) 0.0278(8) 0.0225(8) -0.0068(6) -0.0002(6) 0.0062(6)
O1 0.023(2) 0.026(2) 0.014(2) -0.0041(17) -0.0042(17) -0.0022(18)
O2 0.029(2) 0.026(2) 0.017(2) 0.0112(18) -0.0025(19) -0.0029(19)
O3 0.030(2) 0.027(2) 0.021(2) 0.0002(18) -0.001(2) -0.002(2)
O4 0.028(3) 0.065(4) 0.022(3) 0.005(2) -0.005(2) -0.001(2)
O5 0.022(2) 0.020(2) 0.015(2) -0.0033(16) -0.0026(17) 0.0007(17)
O6 0.041(3) 0.020(2) 0.021(2) -0.0073(18) -0.006(2) 0.005(2)
O7 0.029(2) 0.015(2) 0.056(3) -0.008(2) -0.003(2) -0.0012(19)
O8 0.020(2) 0.024(2) 0.025(2) 0.0069(18) -0.0004(17) -0.0049(18)
O9 0.041(3) 0.039(3) 0.033(3) 0.003(2) -0.013(2) -0.011(2)
N1 0.018(2) 0.013(2) 0.013(2) -0.0033(19) 0.0016(19) 0.0009(18)
N2 0.025(3) 0.012(2) 0.015(2) -0.0016(18) -0.004(2) 0.004(2)
C1 0.027(3) 0.011(3) 0.017(3) -0.006(2) -0.001(2) 0.003(2)
C2 0.030(3) 0.022(3) 0.017(3) 0.001(3) -0.003(3) 0.002(3)
C3 0.027(3) 0.044(4) 0.014(4) 0.003(2) 0.001(2) 0.001(3)
C4 0.029(3) 0.027(3) 0.017(3) 0.007(3) -0.003(3) -0.001(3)
C5 0.025(3) 0.012(3) 0.014(3) -0.002(2) 0.002(2) 0.001(2)
C6 0.031(3) 0.026(3) 0.005(3) -0.004(2) -0.003(2) -0.007(2)
C7 0.025(3) 0.023(3) 0.015(4) 0.006(2) -0.006(2) -0.007(2)
C8 0.027(3) 0.018(3) 0.020(3) 0.005(2) -0.006(2) 0.003(2)
C9 0.047(5) 0.042(4) 0.056(5) 0.014(4) 0.005(4) -0.003(4)
C10 0.040(4) 0.051(4) 0.041(5) 0.021(4) -0.012(4) -0.004(3)
C11 0.043(4) 0.037(3) 0.028(5) -0.001(3) -0.007(4) 0.003(3)
C12 0.048(5) 0.040(4) 0.043(5) -0.003(4) -0.008(4) -0.001(4)

loop_
_atom_type_symbol
_atom_type_description
_atom_type_scat_dispersion_real
_atom_type_scat_dispersion_imag
_atom_type_scat_source
C C 0.0033 0.0016 'International Tables Vol C Tables 4.2.6.8 and 6.1.1.4'
H H 0.0000 0.0000 'International Tables Vol C Tables 4.2.6.8 and 6.1.1.4'
N N 0.0061 0.0033 'International Tables Vol C Tables 4.2.6.8 and 6.1.1.4'
O O 0.0106 0.0060 'International Tables Vol C Tables 4.2.6.8 and 6.1.1.4'
Cl Cl 0.1484 0.1585 'International Tables Vol C Tables 4.2.6.8 and 6.1.1.4'
Pt Pt -1.7033 8.3905 'International Tables Vol C Tables 4.2.6.8 and 6.1.1.4'

loop_
_geom_angle_atom_site_label_1
_geom_angle_atom_site_label_2
_geom_angle_atom_site_label_3
_geom_angle
O1 Pt1 O5 172.59(18)
O1 Pt1 N1 90.85(19)
O5 Pt1 N1 96.17(18)
O1 Pt1 N2 98.91(19)
O5 Pt1 N2 83.48(18)
N1 Pt1 N2 90.2(2)
O1 Pt1 Cl1 84.79(13)
O5 Pt1 Cl1 93.03(13)
N1 Pt1 Cl1 88.29(14)
N2 Pt1 Cl1 176.05(14)
O1 Pt1 Cl2 87.05(13)
O5 Pt1 Cl2 86.06(13)
N1 Pt1 Cl2 176.43(14)
N2 Pt1 Cl2 87.24(14)
Cl1 Pt1 Cl2 94.38(6)
C1 O1 Pt1 123.0(4)
C5 O5 Pt1 125.3(4)
C11 O9 C10 111.2(7)
O2 C1 O1 124.8(6)
O2 C1 C2 123.0(6)
O1 C1 C2 112.3(5)
C3 C2 C1 113.2(6)
C4 C3 C2 113.1(6)
O3 C4 O4 123.5(7)
O3 C4 C3 125.7(6)
O4 C4 C3 110.8(6)
O6 C5 O5 125.8(6)
O6 C5 C6 121.5(5)
O5 C5 C6 112.8(5)
C5 C6 C7 116.7(5)
C8 C7 C6 114.2(5)
O8 C8 O7 123.3(6)
O8 C8 C7 125.4(6)
O7 C8 C7 111.2(5)
O9 C10 C9 106.9(8)
O9 C11 C12 108.1(7)

loop_
_geom_bond_atom_site_label_1
_geom_bond_atom_site_label_2
_geom_bond_distance
Pt1 O1 1.993(4)
Pt1 O5 2.008(4)
Pt1 N1 2.050(5)
Pt1 N2 2.065(5)
Pt1 Cl1 2.3108(15)
Pt1 Cl2 2.3194(15)
O1 C1 1.287(8)
O2 C1 1.235(8)
O3 C4 1.213(9)
O4 C4 1.318(9)
O5 C5 1.296(7)
O6 C5 1.220(7)
O7 C8 1.317(8)
O8 C8 1.224(8)
O9 C11 1.415(9)
O9 C10 1.444(9)
C1 C2 1.525(9)
C2 C3 1.495(10)
C3 C4 1.495(10)
C5 C6 1.485(8)
C6 C7 1.522(9)
C7 C8 1.491(8)
C9 C10 1.523(13)
C11 C12 1.523(11)

loop_
_geom_torsion_atom_site_label_1
_geom_torsion_atom_site_label_2
_geom_torsion_atom_site_label_3
_geom_torsion_atom_site_label_4
_geom_torsion
N1 Pt1 O1 C1 -53.2(5)
N2 Pt1 O1 C1 37.2(5)
Cl1 Pt1 O1 C1 -141.4(4)
Cl2 Pt1 O1 C1 124.0(4)
N1 Pt1 O5 C5 -18.0(5)
N2 Pt1 O5 C5 -107.5(5)
Cl1 Pt1 O5 C5 70.6(5)
Cl2 Pt1 O5 C5 164.8(5)
Pt1 O1 C1 O2 0.6(8)
Pt1 O1 C1 C2 -179.8(4)
O2 C1 C2 C3 5.4(9)
O1 C1 C2 C3 -174.2(6)
C1 C2 C3 C4 173.8(6)
C2 C3 C4 O3 10.6(11)
C2 C3 C4 O4 -169.6(6)
Pt1 O5 C5 O6 -11.9(9)
Pt1 O5 C5 C6 168.1(4)
O6 C5 C6 C7 -169.1(6)
O5 C5 C6 C7 10.9(8)
C5 C6 C7 C8 -66.3(7)
C6 C7 C8 O8 -7.1(9)
C6 C7 C8 O7 174.1(5)
C11 O9 C10 C9 167.4(6)
C10 O9 C11 C12 178.2(6)
